data_4023751
loop_
_publ_author_name
'Micha\/l A. Dobrowolski'
'Micha\/l K. Cyra\'nski'
'Bradley L. Merner'
'Graham J. Bodwell'
'Judy I. Wu'
'von Ragu\'e Schleyer, Paul'

_publ_section_title
;
 Interplay of \p-Electron Delocalization and
 Strain in [n](2,7)Pyrenophanes
;
_journal_name_full 'Journal of Organic Chemistry'
_journal_page_first 8001
_journal_page_last 8009
_journal_paper_doi 10.1021/jo8014159
_journal_volume 73
_journal_year 2008
_chemical_formula_sum 'C25 H26'
_chemical_formula_weight 326.46
_chemical_name_common '[9](2,7)pyrenophane'
_chemical_name_systematic '[9](2,7)pyrenophane'
_space_group_IT_number 59
_symmetry_cell_setting orthorhombic
_symmetry_space_group_name_Hall '-P 2ab 2a'
_symmetry_space_group_name_H-M 'P m m n :2'
_atom_sites_solution_hydrogens geom
_atom_sites_solution_primary direct
_atom_sites_solution_secondary difmap
_audit_creation_method SHELXL-97
_cell_angle_alpha 90.00
_cell_angle_beta 90.00
_cell_angle_gamma 90.00
_cell_formula_units_Z 2
_cell_length_a 9.6450(19)
_cell_length_b 12.712(3)
_cell_length_c 7.3600(15)
_cell_measurement_temperature 100(2)
_cell_volume 902.4(3)
_computing_structure_refinement 'SHELXL-97 (Sheldrick, 1997)'
_computing_structure_solution 'SHELXS-97 (Sheldrick, 1990)'
_diffrn_ambient_temperature 100(2)
_diffrn_measured_fraction_theta_full 0.983
_diffrn_measured_fraction_theta_max 0.983
_diffrn_radiation_monochromator graphite
_diffrn_radiation_source 'fine-focus sealed tube'
_diffrn_radiation_type MoK\a
_diffrn_radiation_wavelength 0.71073
_diffrn_reflns_av_R_equivalents 0.0800
_diffrn_reflns_av_sigmaI/netI 0.0695
_diffrn_reflns_limit_h_max 11
_diffrn_reflns_limit_h_min -11
_diffrn_reflns_limit_k_max 15
_diffrn_reflns_limit_k_min -15
_diffrn_reflns_limit_l_max 8
_diffrn_reflns_limit_l_min -8
_diffrn_reflns_number 6471
_diffrn_reflns_theta_full 25.00
_diffrn_reflns_theta_max 25.00
_diffrn_reflns_theta_min 4.23
_exptl_absorpt_coefficient_mu 0.067
_exptl_absorpt_correction_type none
_exptl_crystal_density_diffrn 1.201
_exptl_crystal_density_method 'not measured'
_exptl_crystal_F_000 352
_exptl_crystal_size_max 0.1
_exptl_crystal_size_mid 0.1
_exptl_crystal_size_min 0.05
_refine_diff_density_max 0.186
_refine_diff_density_min -0.150
_refine_diff_density_rms 0.030
_refine_ls_extinction_coef 0.020(3)
_refine_ls_extinction_expression Fc^*^=kFc[1+0.001xFc^2^\l^3^/sin(2\q)]^-1/4^
_refine_ls_extinction_method SHELXL
_refine_ls_goodness_of_fit_ref 0.950
_refine_ls_hydrogen_treatment mixed
_refine_ls_matrix_type full
_refine_ls_number_parameters 83
_refine_ls_number_reflns 875
_refine_ls_number_restraints 0
_refine_ls_restrained_S_all 0.950
_refine_ls_R_factor_all 0.0934
_refine_ls_R_factor_gt 0.0420
_refine_ls_shift/su_max 0.000
_refine_ls_shift/su_mean 0.000
_refine_ls_structure_factor_coef Fsqd
_refine_ls_weighting_details 'calc w=1/[\s^2^(Fo^2^)+(0.0311P)^2^+0.0000P] where P=(Fo^2^+2Fc^2^)/3'
_refine_ls_weighting_scheme calc
_refine_ls_wR_factor_gt 0.0746
_refine_ls_wR_factor_ref 0.0900
_reflns_number_gt 538
_reflns_number_total 875
_reflns_threshold_expression >2sigma(I)
_cod_data_source_file jo8014159_si_002_1.cif
_cod_data_source_block 1
_cod_depositor_comments
;
The following automatic conversions were performed:
'_symmetry_cell_setting' value 'Orthorhombic' changed to 'orthorhombic'
according to '/home/saulius/struct/CIF-dictionaries/cif_core.dic'
dictionary named 'cif_core.dic' version 2.4.1 from
2010-06-29.

'_exptl_absorpt_correction_type' value 'None' changed to
'none' according to '/home/saulius/struct/CIF-dictionaries/cif_core.dic'
dictionary named 'cif_core.dic' version 2.4.1 from 2010-06-29.

Automatic conversion script
Id: cif_fix_enum 1527 2010-12-29 10:47:43Z saulius 
;
_cod_original_sg_symbol_H-M 'P m m n'
_cod_database_code 4023751

loop_
_symmetry_equiv_pos_as_xyz
'x, y, z'
'-x+1/2, -y+1/2, z'
'-x, y+1/2, -z'
'x+1/2, -y, -z'
'-x, -y, -z'
'x-1/2, y-1/2, -z'
'x, -y-1/2, z'
'-x-1/2, y, z'

loop_
_atom_site_label
_atom_site_type_symbol
_atom_site_fract_x
_atom_site_fract_y
_atom_site_fract_z
_atom_site_U_iso_or_equiv
_atom_site_adp_type
_atom_site_occupancy
_atom_site_symmetry_multiplicity
_atom_site_calc_flag
_atom_site_refinement_flags
_atom_site_disorder_assembly
_atom_site_disorder_group
C1 C 0.2500 0.69393(18) 0.0771(3) 0.0244(7) Uani 1 2 d S . .
C2 C 0.1225(2) 0.63921(13) 0.0941(2) 0.0268(5) Uani 1 1 d . . .
C3 C -0.0042(2) 0.69656(13) 0.0744(3) 0.0309(5) Uani 1 1 d . . .
H3 H -0.0892 0.6596 0.0612 0.037 Uiso 1 1 calc R . .
C4 C 0.1261(2) 0.53606(14) 0.1596(2) 0.0304(5) Uani 1 1 d . . .
H4 H 0.0420 0.4977 0.1703 0.037 Uiso 1 1 calc R . .
C5 C 0.2500 0.48846(19) 0.2094(3) 0.0300(7) Uani 1 2 d S . .
C6 C 0.2500 0.4012(2) 0.3473(4) 0.0390(9) Uani 1 2 d S . .
H6 H 0.3287(17) 0.3525(14) 0.331(3) 0.047 Uiso 1 1 d . . .
C7 C 0.2089(4) 0.4453(3) 0.5397(5) 0.0376(14) Uani 0.50 1 d P . .
H7A H 0.1086 0.4617 0.5396 0.045 Uiso 0.50 1 calc PR . .
H7B H 0.2249 0.3897 0.6314 0.045 Uiso 0.50 1 calc PR . .
C8 C 0.2098(4) 0.5458(3) 0.5976(5) 0.0357(14) Uani 0.50 1 d P . .
H8A H 0.1222 0.5486 0.5277 0.043 Uiso 0.50 1 calc PR . .
H8B H 0.1852 0.5393 0.7277 0.043 Uiso 0.50 1 calc PR . .
C9 C 0.2119(4) 0.6499(3) 0.5697(5) 0.0324(15) Uani 0.50 1 d P . .
H9A H 0.1724 0.6502 0.4455 0.039 Uiso 0.50 1 calc PR . .
H9B H 0.1335 0.6522 0.6563 0.039 Uiso 0.50 1 calc PR . .
C10 C 0.2017(5) 0.7500 0.5942(7) 0.0321(15) Uani 0.50 2 d SP . .
H10A H 0.1251 0.7500 0.5046 0.039 Uiso 0.50 2 calc SPR . .
H10B H 0.1602 0.7500 0.7172 0.039 Uiso 0.50 2 calc SPR . .

loop_
_atom_site_aniso_label
_atom_site_aniso_U_11
_atom_site_aniso_U_22
_atom_site_aniso_U_33
_atom_site_aniso_U_23
_atom_site_aniso_U_13
_atom_site_aniso_U_12
C1 0.0372(17) 0.0233(13) 0.0128(13) -0.0003(10) 0.000 0.000
C2 0.0352(12) 0.0256(10) 0.0198(9) -0.0012(8) 0.0014(11) -0.0011(10)
C3 0.0339(12) 0.0314(10) 0.0273(11) -0.0018(8) -0.0005(10) -0.0032(9)
C4 0.0436(13) 0.0236(11) 0.0240(10) -0.0041(8) -0.0005(11) -0.0059(10)
C5 0.0464(19) 0.0194(14) 0.0241(15) -0.0014(12) 0.000 0.000
C6 0.056(2) 0.0235(16) 0.0379(18) 0.0043(14) 0.000 0.000
C7 0.044(4) 0.036(2) 0.033(2) 0.0117(17) -0.0015(18) 0.0048(19)
C8 0.041(4) 0.043(2) 0.0226(18) 0.0048(18) 0.0031(18) -0.0041(19)
C9 0.039(4) 0.037(2) 0.0212(17) 0.0003(17) -0.0049(19) 0.0034(18)
C10 0.032(4) 0.046(3) 0.018(3) 0.000 0.000(2) 0.000

loop_
_atom_type_symbol
_atom_type_description
_atom_type_scat_dispersion_real
_atom_type_scat_dispersion_imag
_atom_type_scat_source
C C 0.0033 0.0016 'International Tables Vol C Tables 4.2.6.8 and 6.1.1.4'
H H 0.0000 0.0000 'International Tables Vol C Tables 4.2.6.8 and 6.1.1.4'

loop_
_geom_angle_atom_site_label_1
_geom_angle_atom_site_label_2
_geom_angle_atom_site_label_3
_geom_angle
_geom_angle_site_symmetry_1
_geom_angle_site_symmetry_3
_geom_angle_publ_flag
C2 C1 C2 120.2(2) . 8_655 ?
C2 C1 C1 119.37(11) . 2_565 ?
C2 C1 C1 119.37(11) 8_655 2_565 ?
C4 C2 C1 117.97(19) . . ?
C4 C2 C3 122.30(18) . . ?
C1 C2 C3 118.81(15) . . ?
C3 C3 C2 120.64(10) 7_575 . ?
C3 C3 H3 119.7 7_575 . ?
C2 C3 H3 119.7 . . ?
C5 C4 C2 121.4(2) . . ?
C5 C4 H4 119.3 . . ?
C2 C4 H4 119.3 . . ?
C4 C5 C4 118.8(2) 8_655 . ?
C4 C5 C6 119.96(12) 8_655 . ?
C4 C5 C6 119.96(12) . . ?
C5 C6 C7 110.2(2) . 8_655 ?
C5 C6 C7 110.2(2) . . ?
C7 C6 C7 29.2(3) 8_655 . ?
C5 C6 H6 112.5(11) . . ?
C7 C6 H6 97.8(11) 8_655 . ?
C7 C6 H6 121.6(12) . . ?
C8 C7 C6 114.3(3) 8_655 . ?
C8 C7 H7A 108.7 8_655 . ?
C6 C7 H7A 108.7 . . ?
C8 C7 H7B 108.7 8_655 . ?
C6 C7 H7B 108.7 . . ?
H7A C7 H7B 107.6 . . ?
C9 C8 C7 115.0(3) 8_655 8_655 ?
C9 C8 H8A 108.5 8_655 . ?
C7 C8 H8A 108.5 8_655 . ?
C9 C8 H8B 108.5 8_655 . ?
C7 C8 H8B 108.5 8_655 . ?
H8A C8 H8B 107.5 . . ?
C10 C9 C8 115.6(3) 2_565 8_655 ?
C10 C9 H9A 108.4 2_565 . ?
C8 C9 H9A 108.4 8_655 . ?
C10 C9 H9B 108.4 2_565 . ?
C8 C9 H9B 108.4 8_655 . ?
H9A C9 H9B 107.4 . . ?
C9 C10 C9 112.4(4) 2_565 8_655 ?
C9 C10 H10A 109.1 2_565 . ?
C9 C10 H10A 109.1 8_655 . ?
C9 C10 H10B 109.1 2_565 . ?
C9 C10 H10B 109.1 8_655 . ?
H10A C10 H10B 107.9 . . ?

loop_
_geom_bond_atom_site_label_1
_geom_bond_atom_site_label_2
_geom_bond_distance
_geom_bond_site_symmetry_2
_geom_bond_publ_flag
C1 C2 1.419(2) . ?
C1 C2 1.419(2) 8_655 ?
C1 C1 1.425(5) 2_565 ?
C2 C4 1.397(2) . ?
C2 C3 1.430(3) . ?
C3 C3 1.359(3) 7_575 ?
C3 H3 0.9500 . ?
C4 C5 1.389(2) . ?
C4 H4 0.9500 . ?
C5 C4 1.389(2) 8_655 ?
C5 C6 1.504(4) . ?
C6 C7 1.573(4) 8_655 ?
C6 C7 1.573(4) . ?
C6 H6 0.987(16) . ?
C7 C8 1.558(4) 8_655 ?
C7 H7A 0.9900 . ?
C7 H7B 0.9900 . ?
C8 C9 1.538(4) 8_655 ?
C8 C7 1.558(4) 8_655 ?
C8 H8A 0.9900 . ?
C8 H8B 0.9900 . ?
C9 C10 1.532(4) 2_565 ?
C9 C8 1.538(4) 8_655 ?
C9 H9A 0.9900 . ?
C9 H9B 0.9900 . ?
C10 C9 1.532(4) 2_565 ?
C10 C9 1.532(4) 8_655 ?
C10 H10A 0.9900 . ?
C10 H10B 0.9900 . ?
